data_7051690
loop_
_publ_author_name
'Giraud, Marion'
'L\'eaustic, Anne'
'Guillot, R\'egis'
'Yu, Pei'
'Dorlet, Pierre'
'M\'etivier, R\'emi'
'Nakatani, Keitaro'

_publ_section_title
;
 Photo-controlled release and uptake of Cu(hfac)2 in solution for a
 binuclear copper complex with a photochromic dithiazolylethene
 bridging ligand
;
_journal_issue 6
_journal_name_full 'New Journal of Chemistry'
_journal_page_first 1380
_journal_paper_doi 10.1039/b901201j
_journal_volume 33
_journal_year 2009
_chemical_formula_moiety 'C43 H18 Cu2 F30 N4 O8 S2'
_chemical_formula_sum 'C43 H18 Cu2 F30 N4 O8 S2'
_chemical_formula_weight 1479.85
_space_group_IT_number 14
_symmetry_cell_setting monoclinic
_symmetry_Int_Tables_number 14
_symmetry_space_group_name_Hall '-P 2ybc'
_symmetry_space_group_name_H-M 'P 1 21/c 1'
_atom_sites_solution_hydrogens geom
_atom_sites_solution_primary direct
_atom_sites_solution_secondary difmap
_audit_creation_method SHELXL-97
_cell_angle_alpha 90.
_cell_angle_beta 106.609(5)
_cell_angle_gamma 90.
_cell_formula_units_Z 4
_cell_length_a 17.699(5)
_cell_length_b 17.418(5)
_cell_length_c 17.916(5)
_cell_measurement_reflns_used 8777
_cell_measurement_temperature 100(1)
_cell_measurement_theta_max 30.48
_cell_measurement_theta_min 2.34
_cell_volume 5293(3)
_computing_cell_refinement 'Bruker SMART'
_computing_data_collection 'Bruker SMART'
_computing_data_reduction 'Bruker SAINT'
_computing_molecular_graphics 'Bruker SHELXTL'
_computing_publication_material 'Bruker SHELXTL'
_computing_structure_refinement 'Bruker SHELXTL'
_computing_structure_solution 'Bruker SHELXTL'
_diffrn_ambient_temperature 100(1)
_diffrn_measured_fraction_theta_full 0.971
_diffrn_measured_fraction_theta_max 0.788
_diffrn_measurement_device_type 'CCD area detector'
_diffrn_measurement_method 'phi and omega scans'
_diffrn_radiation_monochromator graphite
_diffrn_radiation_probe x-ray
_diffrn_radiation_type MoK\a
_diffrn_radiation_wavelength 0.71069
_diffrn_reflns_av_R_equivalents 0.0247
_diffrn_reflns_av_sigmaI/netI 0.0157
_diffrn_reflns_limit_h_max 24
_diffrn_reflns_limit_h_min -23
_diffrn_reflns_limit_k_max 23
_diffrn_reflns_limit_k_min -24
_diffrn_reflns_limit_l_max 25
_diffrn_reflns_limit_l_min -22
_diffrn_reflns_number 86102
_diffrn_reflns_theta_full 25.00
_diffrn_reflns_theta_max 30.63
_diffrn_reflns_theta_min 2.61
_diffrn_source 'fine-focus sealed tube'
_diffrn_source_type 'X8 APEX II Bruker'
_exptl_absorpt_coefficient_mu 1.044
_exptl_absorpt_correction_type none
_exptl_crystal_colour violet
_exptl_crystal_density_diffrn 1.857
_exptl_crystal_density_method 'not measured'
_exptl_crystal_description plate
_exptl_crystal_F_000 2912
_exptl_crystal_size_max 0.300
_exptl_crystal_size_mid 0.150
_exptl_crystal_size_min 0.100
_refine_diff_density_max 0.857
_refine_diff_density_min -0.814
_refine_diff_density_rms 0.121
_refine_ls_extinction_method none
_refine_ls_goodness_of_fit_ref 1.045
_refine_ls_hydrogen_treatment constr
_refine_ls_matrix_type full
_refine_ls_number_parameters 861
_refine_ls_number_reflns 12883
_refine_ls_number_restraints 12
_refine_ls_restrained_S_all 1.048
_refine_ls_R_factor_all 0.0741
_refine_ls_R_factor_gt 0.0641
_refine_ls_shift/su_max 0.026
_refine_ls_shift/su_mean 0.002
_refine_ls_structure_factor_coef Fsqd
_refine_ls_weighting_details 'calc w=1/[\s^2^(Fo^2^)+(0.1038P)^2^+16.9688P] where P=(Fo^2^+2Fc^2^)/3'
_refine_ls_weighting_scheme calc
_refine_ls_wR_factor_gt 0.1812
_refine_ls_wR_factor_ref 0.1926
_reflns_number_gt 11090
_reflns_number_total 12886
_reflns_threshold_expression >2sigma(I)
_cod_data_source_file b901201j.txt
_cod_data_source_block (hfac)2Cu-1c-Cu(hfac)2
_cod_original_sg_symbol_H-M 'P 21/c'
_cod_database_code 7051690

loop_
_symmetry_equiv_pos_as_xyz
'x, y, z'
'-x, y+1/2, -z+1/2'
'-x, -y, -z'
'x, -y-1/2, z-1/2'

loop_
_atom_site_label
_atom_site_type_symbol
_atom_site_fract_x
_atom_site_fract_y
_atom_site_fract_z
_atom_site_U_iso_or_equiv
_atom_site_adp_type
_atom_site_occupancy
_atom_site_symmetry_multiplicity
_atom_site_calc_flag
_atom_site_refinement_flags
_atom_site_disorder_assembly
_atom_site_disorder_group
C1A C 0.6966(3) 0.3057(3) 0.6887(3) 0.0242(10) Uani 0.6912(10) 1 d P A 1
C2A C 0.7467(3) 0.3740(3) 0.7226(3) 0.0234(10) Uani 0.6912(10) 1 d P A 1
C3A C 0.7352(5) 0.2524(4) 0.6394(4) 0.0308(12) Uani 0.6912(10) 1 d P A 1
H3A1 H 0.7394 0.2797 0.5942 0.046 Uiso 0.6912(10) 1 calc PR A 1
H3A2 H 0.7032 0.2075 0.6235 0.046 Uiso 0.6912(10) 1 calc PR A 1
H3A3 H 0.7869 0.2373 0.6703 0.046 Uiso 0.6912(10) 1 calc PR A 1
S1A S 0.5995(4) 0.3261(4) 0.6248(4) 0.0204(8) Uani 0.6912(10) 1 d P A 1
S2A S 0.7870(4) 0.4287(3) 0.6572(4) 0.0190(7) Uani 0.6912(10) 1 d P A 1
C43A C 0.7033(4) 0.4317(3) 0.7623(4) 0.0270(11) Uani 0.6912(10) 1 d P A 1
H43A H 0.6595 0.4538 0.7238 0.041 Uiso 0.6912(10) 1 calc PR A 1
H43B H 0.7392 0.4716 0.7872 0.041 Uiso 0.6912(10) 1 calc PR A 1
H43C H 0.6846 0.4053 0.8006 0.041 Uiso 0.6912(10) 1 calc PR A 1
C1B C 0.6839(6) 0.3403(5) 0.7161(6) 0.0140(17) Uani 0.3088(10) 1 d P A 2
C2B C 0.7613(6) 0.3401(6) 0.7021(6) 0.0133(17) Uani 0.3088(10) 1 d P A 2
C3B C 0.7720(8) 0.2674(8) 0.6482(7) 0.022(2) Uani 0.3088(10) 1 d P A 2
H3B1 H 0.7613 0.2205 0.6714 0.033 Uiso 0.3088(10) 1 calc PR A 2
H3B2 H 0.8250 0.2665 0.6445 0.033 Uiso 0.3088(10) 1 calc PR A 2
H3B3 H 0.7358 0.2726 0.5971 0.033 Uiso 0.3088(10) 1 calc PR A 2
S2B S 0.7930(11) 0.4148(8) 0.6486(11) 0.0212(17) Uani 0.3088(10) 1 d P A 2
S1B S 0.5935(9) 0.3354(9) 0.6372(9) 0.0137(13) Uani 0.3088(10) 1 d P A 2
C43B C 0.6710(7) 0.4122(6) 0.7632(7) 0.019(2) Uani 0.3088(10) 1 d P A 2
H43D H 0.7074 0.4107 0.8145 0.029 Uiso 0.3088(10) 1 calc PR A 2
H43E H 0.6180 0.4121 0.7671 0.029 Uiso 0.3088(10) 1 calc PR A 2
H43F H 0.6797 0.4580 0.7371 0.029 Uiso 0.3088(10) 1 calc PR A 2
C4 C 0.6791(2) 0.2591(2) 0.7559(2) 0.0295(8) Uani 1 1 d . . .
C5 C 0.56207(19) 0.2519(2) 0.6715(2) 0.0229(7) Uani 1 1 d . . .
C6 C 0.48231(19) 0.2220(2) 0.6332(2) 0.0228(6) Uani 1 1 d . A .
C7 C 0.4259(2) 0.2662(2) 0.5817(2) 0.0286(7) Uani 1 1 d . . .
H7 H 0.4376 0.3158 0.5692 0.034 Uiso 1 1 calc R A .
C8 C 0.3515(2) 0.2349(2) 0.5490(3) 0.0334(8) Uani 1 1 d . A .
H8 H 0.3126 0.2632 0.5139 0.040 Uiso 1 1 calc R . .
C9 C 0.3361(2) 0.1617(2) 0.5691(3) 0.0368(9) Uani 1 1 d . . .
H9 H 0.2865 0.1400 0.5486 0.044 Uiso 1 1 calc R A .
C10 C 0.3958(2) 0.1206(2) 0.6203(3) 0.0345(9) Uani 1 1 d . A .
H10 H 0.3853 0.0709 0.6334 0.041 Uiso 1 1 calc R . .
C11 C 0.73820(19) 0.24913(18) 0.8214(2) 0.0194(6) Uani 1 1 d . A .
C12 C 0.7441(2) 0.1963(2) 0.8886(2) 0.0260(7) Uani 1 1 d . . .
C13 C 0.8160(2) 0.2275(2) 0.9518(2) 0.0318(8) Uani 1 1 d . A .
C14 C 0.8707(2) 0.25879(19) 0.9049(2) 0.0231(7) Uani 1 1 d . . .
C15 C 0.81320(18) 0.28833(18) 0.8328(2) 0.0194(6) Uani 1 1 d . A .
C16 C 0.8237(2) 0.3404(2) 0.7815(2) 0.0292(8) Uani 1 1 d . . .
C17 C 0.8838(2) 0.4168(2) 0.7185(2) 0.0248(7) Uani 1 1 d . . .
C18 C 0.9505(2) 0.4543(2) 0.6994(2) 0.0268(7) Uani 1 1 d . A .
C19 C 0.9389(2) 0.5101(3) 0.6420(3) 0.0385(10) Uani 1 1 d . . .
H19 H 0.8882 0.5252 0.6143 0.046 Uiso 1 1 calc R A .
C20 C 1.0042(3) 0.5429(3) 0.6267(3) 0.0461(12) Uani 1 1 d . A .
H20 H 0.9981 0.5801 0.5882 0.055 Uiso 1 1 calc R . .
C21 C 1.0784(3) 0.5193(3) 0.6695(3) 0.0438(11) Uani 1 1 d . . .
H21 H 1.1230 0.5410 0.6605 0.053 Uiso 1 1 calc R A .
C22 C 1.0857(2) 0.4633(2) 0.7258(3) 0.0344(9) Uani 1 1 d . A .
H22 H 1.1359 0.4474 0.7540 0.041 Uiso 1 1 calc R . .
C23 C 0.4894(3) -0.1517(3) 0.6234(4) 0.0535(14) Uani 1 1 d . . .
C24 C 0.5243(3) -0.0698(2) 0.6373(3) 0.0405(10) Uani 1 1 d . A .
C25 C 0.5907(3) -0.0549(3) 0.6104(3) 0.0442(11) Uani 1 1 d . . .
H25 H 0.6105 -0.0944 0.5865 0.053 Uiso 1 1 calc R . .
C26 C 0.6274(3) 0.0159(3) 0.6183(3) 0.0395(10) Uani 1 1 d . A .
C27 C 0.6985(3) 0.0241(3) 0.5853(4) 0.0529(14) Uani 1 1 d . . .
C28 C 0.7087(3) -0.0407(3) 0.9081(4) 0.0519(13) Uani 1 1 d . . .
C29 C 0.6369(2) 0.0085(2) 0.8627(3) 0.0365(10) Uani 1 1 d . A .
C30 C 0.5852(2) 0.0295(2) 0.9042(3) 0.0364(9) Uani 1 1 d . . .
H30 H 0.5958 0.0160 0.9565 0.044 Uiso 1 1 calc R . .
C31 C 0.5174(2) 0.0706(2) 0.8679(2) 0.0275(7) Uani 1 1 d . A .
C32 C 0.4599(2) 0.0893(2) 0.9151(2) 0.0300(8) Uani 1 1 d . . .
C33 C 1.25675(16) 0.2169(2) 0.8170(2) 0.139(6) Uani 1 1 d . . .
C34 C 1.1729(3) 0.2537(3) 0.7885(3) 0.0474(12) Uani 1 1 d . A .
C35 C 1.1168(3) 0.2001(3) 0.7480(3) 0.0462(12) Uani 1 1 d . . .
H35 H 1.1346 0.1535 0.7340 0.055 Uiso 1 1 calc R . .
C36 C 1.0374(3) 0.2132(2) 0.7281(2) 0.0351(9) Uani 1 1 d . A .
C37 C 0.9819(4) 0.1551(3) 0.6746(3) 0.0484(12) Uani 1 1 d . . .
C38 C 1.1129(2) 0.2054(2) 1.0231(3) 0.0351(9) Uani 1 1 d . . .
C39 C 1.0958(2) 0.2797(2) 0.9746(2) 0.0289(8) Uani 1 1 d . A .
C40 C 1.1167(2) 0.3492(2) 1.0131(3) 0.0294(8) Uani 1 1 d . . .
H40 H 1.1403 0.3497 1.0666 0.035 Uiso 1 1 calc R . .
C41 C 1.1026(2) 0.4181(2) 0.9722(2) 0.0267(7) Uani 1 1 d . A .
C42 C 1.1268(2) 0.4925(2) 1.0206(3) 0.0330(8) Uani 1 1 d . . .
N1 N 0.60673(16) 0.22201(18) 0.7342(2) 0.0271(6) Uani 1 1 d . A .
N2 N 0.46747(18) 0.14934(18) 0.6514(2) 0.0273(6) Uani 1 1 d . . .
N3 N 0.89395(17) 0.37493(19) 0.78030(19) 0.0275(6) Uani 1 1 d . A .
N4 N 1.02273(17) 0.43093(18) 0.7412(2) 0.0259(6) Uani 1 1 d . . .
O1 O 0.49113(18) -0.02608(17) 0.6717(2) 0.0421(8) Uani 1 1 d . . .
O2 O 0.61137(17) 0.07749(17) 0.6469(2) 0.0368(7) Uani 1 1 d . . .
O3 O 0.63435(16) 0.02398(16) 0.7937(2) 0.0368(7) Uani 1 1 d . . .
O4 O 0.49390(15) 0.09481(17) 0.79925(18) 0.0323(6) Uani 1 1 d . . .
O5 O 1.16268(17) 0.31774(19) 0.8129(2) 0.0418(7) Uani 1 1 d . . .
O6 O 0.99998(18) 0.26911(16) 0.74444(18) 0.0334(6) Uani 1 1 d . . .
O7 O 1.06365(15) 0.26787(15) 0.90356(17) 0.0302(6) Uani 1 1 d . . .
O8 O 1.07339(15) 0.42856(15) 0.90121(17) 0.0272(5) Uani 1 1 d . . .
F1 F 0.75972(15) 0.12301(13) 0.87200(16) 0.0388(6) Uani 1 1 d . A .
F2 F 0.67976(15) 0.19399(16) 0.91425(15) 0.0375(6) Uani 1 1 d . A .
F3 F 0.85087(16) 0.17437(16) 1.00502(16) 0.0451(7) Uani 1 1 d . . .
F4 F 0.79310(15) 0.28630(15) 0.98899(14) 0.0373(5) Uani 1 1 d . . .
F5 F 0.92162(12) 0.31142(12) 0.94568(13) 0.0259(4) Uani 1 1 d . A .
F6 F 0.91359(13) 0.19937(12) 0.88976(14) 0.0320(5) Uani 1 1 d . A .
F7 F 0.5251(2) -0.19592(19) 0.6839(3) 0.0741(11) Uani 1 1 d . . .
F8 F 0.4141(2) -0.15236(19) 0.6174(3) 0.0775(13) Uani 1 1 d . . .
F9 F 0.5002(3) -0.1849(2) 0.5605(3) 0.0800(12) Uani 1 1 d . . .
F10 F 0.6843(3) 0.0707(4) 0.5280(3) 0.118(2) Uani 1 1 d . . .
F11 F 0.7592(2) 0.0536(2) 0.6396(3) 0.0777(12) Uani 1 1 d . . .
F12 F 0.7261(2) -0.0418(2) 0.5677(3) 0.0787(12) Uani 1 1 d . . .
F13 F 0.76485(18) -0.0412(2) 0.8738(2) 0.0662(10) Uani 1 1 d . . .
F14 F 0.7468(3) -0.0075(4) 0.9765(3) 0.128(3) Uani 1 1 d . . .
F15 F 0.6900(2) -0.1019(3) 0.9235(7) 0.272(7) Uani 1 1 d . . .
F16 F 0.39730(14) 0.04245(17) 0.89418(16) 0.0405(6) Uani 1 1 d . . .
F17 F 0.49128(16) 0.08014(15) 0.99165(16) 0.0402(6) Uani 1 1 d . . .
F18 F 0.43409(18) 0.16077(15) 0.90334(19) 0.0475(7) Uani 1 1 d . . .
F19 F 1.30941(18) 0.26997(19) 0.8486(2) 0.0806(13) Uani 1 1 d . . .
F21 F 1.2781(2) 0.1868(3) 0.7585(2) 0.1052(18) Uani 1 1 d . . .
F22 F 1.0172(3) 0.08846(19) 0.6693(2) 0.0817(13) Uani 1 1 d . . .
F23 F 0.9560(3) 0.1837(2) 0.60433(19) 0.0724(11) Uani 1 1 d . . .
F24 F 0.9212(3) 0.1386(2) 0.6995(2) 0.0766(12) Uani 1 1 d . . .
F25 F 1.04753(17) 0.17769(17) 1.0349(2) 0.0511(7) Uani 1 1 d . . .
F26 F 1.16548(18) 0.21563(16) 1.09235(18) 0.0521(8) Uani 1 1 d . . .
F27 F 1.14227(19) 0.15182(15) 0.98635(19) 0.0518(8) Uani 1 1 d . . .
F28 F 1.0771(3) 0.5096(2) 1.0578(4) 0.119(2) Uani 1 1 d . . .
F29 F 1.1981(2) 0.48449(19) 1.0709(2) 0.0785(13) Uani 1 1 d . . .
F30 F 1.1350(2) 0.55102(16) 0.97776(19) 0.0562(8) Uani 1 1 d . . .
Cu1 Cu 0.55126(3) 0.08442(3) 0.72253(3) 0.03049(14) Uani 1 1 d . A .
Cu2 Cu 1.03999(2) 0.34810(2) 0.82310(3) 0.02561(13) Uani 1 1 d . A .
F20 F 1.2640(3) 0.1621(3) 0.8696(3) 0.173(4) Uani 1 1 d . . .

loop_
_atom_site_aniso_label
_atom_site_aniso_U_11
_atom_site_aniso_U_22
_atom_site_aniso_U_33
_atom_site_aniso_U_23
_atom_site_aniso_U_13
_atom_site_aniso_U_12
C1A 0.020(2) 0.028(3) 0.024(3) 0.006(2) 0.0059(19) -0.0015(19)
C2A 0.023(2) 0.027(3) 0.022(3) 0.005(2) 0.008(2) 0.001(2)
C3A 0.031(3) 0.038(3) 0.026(3) -0.004(2) 0.013(3) -0.003(3)
S1A 0.0175(14) 0.0284(19) 0.016(2) 0.0039(13) 0.0057(10) -0.0010(11)
S2A 0.0159(11) 0.0212(19) 0.0199(19) 0.0078(13) 0.0050(9) 0.0009(12)
C43A 0.027(3) 0.021(3) 0.029(3) 0.001(2) 0.003(2) 0.004(2)
C1B 0.017(4) 0.012(4) 0.013(5) -0.002(4) 0.003(4) 0.001(3)
C2B 0.012(4) 0.021(5) 0.006(5) 0.004(4) 0.001(3) -0.001(4)
C3B 0.018(5) 0.032(6) 0.016(6) -0.005(4) 0.006(5) -0.003(5)
S2B 0.020(3) 0.022(4) 0.023(3) 0.000(3) 0.0095(18) 0.001(3)
S1B 0.012(2) 0.022(3) 0.010(4) -0.001(2) 0.0067(19) 0.0022(16)
C43B 0.014(5) 0.014(5) 0.029(6) 0.005(4) 0.006(4) -0.002(4)
C4 0.0179(15) 0.0312(18) 0.037(2) 0.0151(15) 0.0032(14) -0.0034(13)
C5 0.0162(13) 0.0264(15) 0.0263(19) 0.0051(13) 0.0066(12) -0.0001(12)
C6 0.0186(14) 0.0270(16) 0.0235(18) -0.0009(13) 0.0070(12) -0.0012(12)
C7 0.0216(15) 0.0311(18) 0.031(2) 0.0007(15) 0.0046(14) -0.0033(13)
C8 0.0196(15) 0.037(2) 0.039(2) -0.0002(16) 0.0007(15) 0.0008(14)
C9 0.0197(16) 0.035(2) 0.052(3) -0.0077(18) 0.0032(16) -0.0055(14)
C10 0.0239(16) 0.0282(18) 0.051(3) 0.0000(17) 0.0100(16) -0.0044(14)
C11 0.0199(14) 0.0183(13) 0.0211(17) 0.0029(11) 0.0076(12) 0.0009(11)
C12 0.0290(16) 0.0215(15) 0.0256(19) 0.0074(13) 0.0051(14) -0.0037(13)
C13 0.0349(19) 0.0303(18) 0.026(2) 0.0125(15) 0.0020(15) -0.0056(15)
C14 0.0229(15) 0.0208(15) 0.0233(18) 0.0037(12) 0.0029(13) 0.0001(12)
C15 0.0183(13) 0.0192(14) 0.0191(17) 0.0028(11) 0.0029(11) 0.0001(11)
C16 0.0193(15) 0.0364(19) 0.026(2) 0.0120(15) -0.0026(13) -0.0081(13)
C17 0.0183(14) 0.0260(16) 0.0281(19) 0.0060(13) 0.0034(13) -0.0022(12)
C18 0.0213(15) 0.0286(17) 0.030(2) 0.0041(14) 0.0072(13) -0.0057(13)
C19 0.0263(17) 0.043(2) 0.045(3) 0.0173(19) 0.0071(17) -0.0086(16)
C20 0.034(2) 0.052(3) 0.052(3) 0.021(2) 0.012(2) -0.0117(19)
C21 0.0284(19) 0.049(3) 0.058(3) 0.009(2) 0.0193(19) -0.0108(18)
C22 0.0207(16) 0.0340(19) 0.050(3) -0.0005(17) 0.0121(16) -0.0042(14)
C23 0.046(3) 0.032(2) 0.086(4) 0.000(2) 0.024(3) -0.0008(19)
C24 0.036(2) 0.0280(19) 0.059(3) 0.0068(18) 0.015(2) 0.0026(16)
C25 0.039(2) 0.035(2) 0.064(3) -0.001(2) 0.024(2) 0.0022(18)
C26 0.034(2) 0.040(2) 0.049(3) 0.0074(19) 0.0197(19) 0.0053(17)
C27 0.044(3) 0.047(3) 0.081(4) 0.008(3) 0.040(3) 0.003(2)
C28 0.032(2) 0.050(3) 0.073(4) 0.025(3) 0.014(2) 0.012(2)
C29 0.0224(16) 0.0246(17) 0.063(3) 0.0156(18) 0.0132(17) 0.0050(13)
C30 0.0257(17) 0.034(2) 0.048(3) 0.0139(18) 0.0086(17) 0.0047(15)
C31 0.0205(15) 0.0230(15) 0.037(2) 0.0045(14) 0.0059(14) -0.0015(12)
C32 0.0293(17) 0.0264(17) 0.032(2) -0.0030(14) 0.0054(15) -0.0014(13)
C33 0.044(4) 0.167(10) 0.177(11) -0.122(9) -0.012(5) 0.045(5)
C34 0.036(2) 0.057(3) 0.044(3) -0.011(2) 0.0022(19) 0.018(2)
C35 0.058(3) 0.039(2) 0.034(3) -0.0095(18) 0.001(2) 0.018(2)
C36 0.053(2) 0.0268(18) 0.019(2) 0.0025(14) -0.0010(16) 0.0014(16)
C37 0.073(3) 0.030(2) 0.031(3) -0.0045(17) -0.002(2) -0.008(2)
C38 0.0301(18) 0.0270(18) 0.039(2) 0.0005(16) -0.0054(16) 0.0064(14)
C39 0.0176(14) 0.0253(16) 0.039(2) -0.0015(15) -0.0003(14) 0.0047(12)
C40 0.0221(15) 0.0261(17) 0.035(2) -0.0020(14) 0.0003(14) 0.0031(13)
C41 0.0172(14) 0.0235(16) 0.039(2) -0.0060(14) 0.0074(14) 0.0024(12)
C42 0.037(2) 0.0258(17) 0.036(2) -0.0064(15) 0.0118(17) 0.0016(15)
N1 0.0157(12) 0.0307(15) 0.0337(18) 0.0105(13) 0.0051(11) -0.0027(11)
N2 0.0197(13) 0.0263(15) 0.0375(19) 0.0025(12) 0.0109(12) -0.0009(11)
N3 0.0202(13) 0.0303(15) 0.0280(17) 0.0079(12) 0.0004(11) -0.0065(11)
N4 0.0197(13) 0.0247(14) 0.0327(18) 0.0002(12) 0.0065(12) -0.0039(11)
O1 0.0344(15) 0.0289(14) 0.070(2) 0.0033(14) 0.0262(15) -0.0019(12)
O2 0.0314(14) 0.0316(14) 0.055(2) 0.0075(13) 0.0246(14) 0.0009(11)
O3 0.0248(12) 0.0285(13) 0.061(2) 0.0131(13) 0.0193(13) 0.0060(10)
O4 0.0222(12) 0.0338(14) 0.0421(18) 0.0080(12) 0.0110(11) 0.0066(10)
O5 0.0244(13) 0.0432(17) 0.055(2) -0.0107(15) 0.0078(13) 0.0040(12)
O6 0.0357(14) 0.0268(13) 0.0313(16) -0.0018(11) -0.0009(11) -0.0038(11)
O7 0.0245(12) 0.0245(12) 0.0349(16) -0.0006(11) -0.0026(11) 0.0022(10)
O8 0.0245(12) 0.0227(11) 0.0328(16) -0.0034(10) 0.0053(10) 0.0013(9)
F1 0.0432(13) 0.0175(10) 0.0465(15) 0.0073(9) -0.0018(11) -0.0007(9)
F2 0.0366(12) 0.0482(14) 0.0297(13) 0.0080(10) 0.0125(10) -0.0155(11)
F3 0.0462(14) 0.0463(14) 0.0322(14) 0.0237(11) -0.0058(11) -0.0089(12)
F4 0.0442(13) 0.0448(14) 0.0253(13) -0.0031(10) 0.0141(10) -0.0116(11)
F5 0.0247(9) 0.0259(10) 0.0222(11) 0.0008(8) -0.0012(8) -0.0034(8)
F6 0.0304(11) 0.0213(10) 0.0388(14) 0.0034(9) 0.0010(9) 0.0072(8)
F7 0.074(2) 0.0368(16) 0.115(3) 0.0214(18) 0.034(2) -0.0006(16)
F8 0.0466(18) 0.0387(17) 0.149(4) -0.0148(19) 0.031(2) -0.0115(13)
F9 0.096(3) 0.0434(18) 0.110(3) -0.025(2) 0.045(3) -0.0167(19)
F10 0.084(3) 0.167(5) 0.131(4) 0.092(4) 0.078(3) 0.049(3)
F11 0.0457(18) 0.082(3) 0.120(3) -0.025(2) 0.048(2) -0.0137(17)
F12 0.065(2) 0.064(2) 0.129(4) -0.026(2) 0.064(2) -0.0053(17)
F13 0.0402(15) 0.065(2) 0.096(3) 0.0235(19) 0.0236(17) 0.0259(15)
F14 0.114(4) 0.183(6) 0.070(3) 0.012(3) -0.003(3) 0.095(4)
F15 0.0333(19) 0.112(4) 0.640(19) 0.240(8) 0.048(5) 0.028(2)
F16 0.0294(11) 0.0548(16) 0.0399(15) -0.0139(12) 0.0140(10) -0.0135(11)
F17 0.0433(14) 0.0377(13) 0.0344(14) -0.0084(10) 0.0025(11) 0.0035(10)
F18 0.0523(16) 0.0323(13) 0.062(2) 0.0061(12) 0.0230(14) 0.0177(11)
F19 0.0319(15) 0.068(2) 0.135(4) -0.023(2) 0.0138(19) 0.0074(15)
F21 0.067(2) 0.151(5) 0.100(4) -0.045(3) 0.028(2) 0.043(3)
F22 0.123(4) 0.0339(16) 0.066(2) -0.0206(15) -0.008(2) 0.0042(18)
F23 0.106(3) 0.060(2) 0.0280(17) 0.0013(14) -0.0182(17) -0.0111(19)
F24 0.099(3) 0.055(2) 0.071(3) -0.0144(17) 0.016(2) -0.044(2)
F25 0.0430(14) 0.0406(14) 0.064(2) 0.0224(13) 0.0055(13) 0.0005(12)
F26 0.0539(16) 0.0349(13) 0.0456(17) 0.0031(12) -0.0210(13) 0.0073(12)
F27 0.0607(18) 0.0322(13) 0.0528(18) 0.0008(12) 0.0008(14) 0.0233(12)
F28 0.147(4) 0.066(2) 0.205(6) -0.081(3) 0.149(5) -0.054(3)
F29 0.091(3) 0.0420(17) 0.068(2) -0.0220(16) -0.032(2) 0.0059(17)
F30 0.077(2) 0.0323(14) 0.0527(19) -0.0048(12) 0.0085(16) -0.0160(14)
Cu1 0.0207(2) 0.0274(2) 0.0462(3) 0.00894(19) 0.0141(2) 0.00297(16)
Cu2 0.0204(2) 0.0208(2) 0.0317(3) -0.00129(16) 0.00120(17) -0.00029(14)
F20 0.099(4) 0.166(7) 0.236(9) 0.101(7) 0.018(5) 0.065(5)

loop_
_atom_type_symbol
_atom_type_description
_atom_type_scat_dispersion_real
_atom_type_scat_dispersion_imag
_atom_type_scat_source
C C 0.0033 0.0016 'International Tables Vol C Tables 4.2.6.8 and 6.1.1.4'
H H 0.0000 0.0000 'International Tables Vol C Tables 4.2.6.8 and 6.1.1.4'
N N 0.0061 0.0033 'International Tables Vol C Tables 4.2.6.8 and 6.1.1.4'
O O 0.0106 0.0060 'International Tables Vol C Tables 4.2.6.8 and 6.1.1.4'
F F 0.0171 0.0103 'International Tables Vol C Tables 4.2.6.8 and 6.1.1.4'
S S 0.1246 0.1234 'International Tables Vol C Tables 4.2.6.8 and 6.1.1.4'
Cu Cu 0.3201 1.2651 'International Tables Vol C Tables 4.2.6.8 and 6.1.1.4'

loop_
_geom_angle_atom_site_label_1
_geom_angle_atom_site_label_2
_geom_angle_atom_site_label_3
_geom_angle
_geom_angle_site_symmetry_1
_geom_angle_site_symmetry_3
_geom_angle_publ_flag
C2A C1A C4 109.0(4) . . ?
C2A C1A C3A 113.2(5) . . ?
C4 C1A C3A 110.1(4) . . ?
C2A C1A S1A 116.4(4) . . ?
C4 C1A S1A 103.3(4) . . ?
C3A C1A S1A 104.4(4) . . ?
C1A C2A C43A 112.6(5) . . ?
C1A C2A C16 105.9(4) . . ?
C43A C2A C16 112.2(4) . . ?
C1A C2A S2A 116.9(5) . . ?
C43A C2A S2A 107.0(4) . . ?
C16 C2A S2A 101.7(4) . . ?
C5 S1A C1A 88.5(4) . . ?
C17 S2A C2A 91.5(4) . . ?
C2B C1B C43B 112.5(9) . . ?
C2B C1B C4 104.2(7) . . ?
C43B C1B C4 115.7(8) . . ?
C2B C1B S1B 121.9(8) . . ?
C43B C1B S1B 103.1(7) . . ?
C4 C1B S1B 99.2(8) . . ?
C1B C2B C16 107.7(8) . . ?
C1B C2B C3B 112.0(9) . . ?
C16 C2B C3B 112.2(8) . . ?
C1B C2B S2B 122.7(8) . . ?
C16 C2B S2B 103.9(8) . . ?
C3B C2B S2B 98.0(8) . . ?
C2B C3B H3B1 109.5 . . ?
C2B C3B H3B2 109.5 . . ?
H3B1 C3B H3B2 109.5 . . ?
C2B C3B H3B3 109.5 . . ?
H3B1 C3B H3B3 109.5 . . ?
H3B2 C3B H3B3 109.5 . . ?
C17 S2B C2B 89.7(10) . . ?
C5 S1B C1B 93.7(9) . . ?
C1B C43B H43D 109.5 . . ?
C1B C43B H43E 109.5 . . ?
H43D C43B H43E 109.5 . . ?
C1B C43B H43F 109.5 . . ?
H43D C43B H43F 109.5 . . ?
H43E C43B H43F 109.5 . . ?
C11 C4 N1 127.7(3) . . ?
C11 C4 C1A 117.8(3) . . ?
N1 C4 C1A 113.4(3) . . ?
C11 C4 C1B 112.2(4) . . ?
N1 C4 C1B 116.7(4) . . ?
N1 C5 C6 122.1(3) . . ?
N1 C5 S1B 118.1(6) . . ?
C6 C5 S1B 119.6(6) . . ?
N1 C5 S1A 119.3(4) . . ?
C6 C5 S1A 118.4(4) . . ?
N2 C6 C7 122.0(3) . . ?
N2 C6 C5 116.4(3) . . ?
C7 C6 C5 121.6(3) . . ?
C6 C7 C8 118.6(4) . . ?
C6 C7 H7 120.7 . . ?
C8 C7 H7 120.7 . . ?
C9 C8 C7 119.2(4) . . ?
C9 C8 H8 120.4 . . ?
C7 C8 H8 120.4 . . ?
C8 C9 C10 118.9(4) . . ?
C8 C9 H9 120.6 . . ?
C10 C9 H9 120.6 . . ?
N2 C10 C9 122.7(4) . . ?
N2 C10 H10 118.6 . . ?
C9 C10 H10 118.6 . . ?
C4 C11 C15 121.0(3) . . ?
C4 C11 C12 129.9(3) . . ?
C15 C11 C12 108.9(3) . . ?
F2 C12 F1 107.0(3) . . ?
F2 C12 C11 115.0(3) . . ?
F1 C12 C11 112.0(3) . . ?
F2 C12 C13 111.2(3) . . ?
F1 C12 C13 108.4(3) . . ?
C11 C12 C13 103.2(3) . . ?
F3 C13 F4 108.4(3) . . ?
F3 C13 C12 113.2(3) . . ?
F4 C13 C12 109.3(3) . . ?
F3 C13 C14 113.2(3) . . ?
F4 C13 C14 108.9(3) . . ?
C12 C13 C14 103.8(3) . . ?
F5 C14 F6 107.6(3) . . ?
F5 C14 C15 114.9(3) . . ?
F6 C14 C15 111.9(3) . . ?
F5 C14 C13 111.7(3) . . ?
F6 C14 C13 108.2(3) . . ?
C15 C14 C13 102.3(3) . . ?
C16 C15 C11 121.4(3) . . ?
C16 C15 C14 129.3(3) . . ?
C11 C15 C14 109.3(3) . . ?
C15 C16 N3 127.2(3) . . ?
C15 C16 C2B 115.4(4) . . ?
N3 C16 C2B 113.5(5) . . ?
C15 C16 C2A 116.5(3) . . ?
N3 C16 C2A 115.8(3) . . ?
N3 C17 C18 121.6(3) . . ?
N3 C17 S2B 118.7(7) . . ?
C18 C17 S2B 118.8(7) . . ?
N3 C17 S2A 118.2(4) . . ?
C18 C17 S2A 120.3(4) . . ?
N4 C18 C19 122.7(3) . . ?
N4 C18 C17 115.7(3) . . ?
C19 C18 C17 121.6(3) . . ?
C20 C19 C18 118.7(4) . . ?
C20 C19 H19 120.6 . . ?
C18 C19 H19 120.6 . . ?
C21 C20 C19 118.9(4) . . ?
C21 C20 H20 120.6 . . ?
C19 C20 H20 120.6 . . ?
C20 C21 C22 119.4(4) . . ?
C20 C21 H21 120.3 . . ?
C22 C21 H21 120.3 . . ?
N4 C22 C21 122.3(4) . . ?
N4 C22 H22 118.8 . . ?
C21 C22 H22 118.8 . . ?
F8 C23 F9 108.6(5) . . ?
F8 C23 F7 107.3(5) . . ?
F9 C23 F7 106.8(4) . . ?
F8 C23 C24 111.9(4) . . ?
F9 C23 C24 113.0(5) . . ?
F7 C23 C24 109.1(5) . . ?
O1 C24 C25 128.2(4) . . ?
O1 C24 C23 115.2(4) . . ?
C25 C24 C23 116.6(4) . . ?
C26 C25 C24 122.6(4) . . ?
C26 C25 H25 118.7 . . ?
C24 C25 H25 118.7 . . ?
O2 C26 C25 130.6(4) . . ?
O2 C26 C27 112.4(4) . . ?
C25 C26 C27 117.0(4) . . ?
F10 C27 F12 111.2(6) . . ?
F10 C27 F11 106.0(5) . . ?
F12 C27 F11 103.6(5) . . ?
F10 C27 C26 111.9(4) . . ?
F12 C27 C26 114.1(4) . . ?
F11 C27 C26 109.4(5) . . ?
F15 C28 F13 114.1(7) . . ?
F15 C28 F14 106.2(8) . . ?
F13 C28 F14 100.3(5) . . ?
F15 C28 C29 112.4(4) . . ?
F13 C28 C29 111.9(4) . . ?
F14 C28 C29 111.1(5) . . ?
O3 C29 C30 129.1(4) . . ?
O3 C29 C28 115.4(4) . . ?
C30 C29 C28 115.5(4) . . ?
C29 C30 C31 120.0(4) . . ?
C29 C30 H30 120.0 . . ?
C31 C30 H30 120.0 . . ?
O4 C31 C30 129.2(4) . . ?
O4 C31 C32 112.6(3) . . ?
C30 C31 C32 118.2(4) . . ?
F18 C32 F17 107.4(3) . . ?
F18 C32 F16 108.0(3) . . ?
F17 C32 F16 106.4(3) . . ?
F18 C32 C31 111.5(3) . . ?
F17 C32 C31 113.3(3) . . ?
F16 C32 C31 110.0(3) . . ?
F19 C33 F21 106.9(3) . . ?
F19 C33 F20 106.7(4) . . ?
F21 C33 F20 106.7(4) . . ?
F19 C33 C34 109.9(3) . . ?
F21 C33 C34 111.4(3) . . ?
F20 C33 C34 114.8(4) . . ?
O5 C34 C35 129.2(4) . . ?
O5 C34 C33 118.6(4) . . ?
C35 C34 C33 111.1(4) . . ?
C36 C35 C34 123.1(4) . . ?
C36 C35 H35 118.5 . . ?
C34 C35 H35 118.5 . . ?
O6 C36 C35 129.7(4) . . ?
O6 C36 C37 111.6(4) . . ?
C35 C36 C37 118.6(4) . . ?
F24 C37 F23 108.4(5) . . ?
F24 C37 F22 106.3(5) . . ?
F23 C37 F22 107.7(5) . . ?
F24 C37 C36 111.8(4) . . ?
F23 C37 C36 109.6(4) . . ?
F22 C37 C36 112.8(5) . . ?
F25 C38 F27 107.7(4) . . ?
F25 C38 F26 108.1(4) . . ?
F27 C38 F26 106.6(3) . . ?
F25 C38 C39 110.9(3) . . ?
F27 C38 C39 110.5(4) . . ?
F26 C38 C39 112.7(3) . . ?
O7 C39 C40 128.8(4) . . ?
O7 C39 C38 113.2(3) . . ?
C40 C39 C38 118.0(4) . . ?
C39 C40 C41 120.5(4) . . ?
C39 C40 H40 119.7 . . ?
C41 C40 H40 119.7 . . ?
O8 C41 C40 128.7(4) . . ?
O8 C41 C42 114.7(3) . . ?
C40 C41 C42 116.6(4) . . ?
F28 C42 F30 109.3(4) . . ?
F28 C42 F29 109.3(5) . . ?
F30 C42 F29 103.6(4) . . ?
F28 C42 C41 111.5(4) . . ?
F30 C42 C41 112.5(4) . . ?
F29 C42 C41 110.4(3) . . ?
C5 N1 C4 110.2(3) . . ?
C10 N2 C6 118.6(3) . . ?
C10 N2 Cu1 119.9(3) . . ?
C6 N2 Cu1 121.5(2) . . ?
C17 N3 C16 110.6(3) . . ?
C22 N4 C18 118.0(3) . . ?
C22 N4 Cu2 119.1(3) . . ?
C18 N4 Cu2 122.9(2) . . ?
C24 O1 Cu1 119.5(3) . . ?
C26 O2 Cu1 124.6(3) . . ?
C29 O3 Cu1 124.5(2) . . ?
C31 O4 Cu1 124.8(2) . . ?
C34 O5 Cu2 118.5(3) . . ?
C36 O6 Cu2 127.4(3) . . ?
C39 O7 Cu2 124.6(2) . . ?
C41 O8 Cu2 125.6(2) . . ?
O4 Cu1 O2 177.79(13) . . ?
O4 Cu1 O3 92.12(12) . . ?
O2 Cu1 O3 87.79(13) . . ?
O4 Cu1 N2 87.45(13) . . ?
O2 Cu1 N2 92.57(14) . . ?
O3 Cu1 N2 178.21(14) . . ?
O4 Cu1 O1 94.79(12) . . ?
O2 Cu1 O1 87.42(12) . . ?
O3 Cu1 O1 89.08(13) . . ?
N2 Cu1 O1 92.68(13) . . ?
O8 Cu2 O6 176.56(12) . . ?
O8 Cu2 O7 91.57(12) . . ?
O6 Cu2 O7 89.18(12) . . ?
O8 Cu2 N4 87.69(13) . . ?
O6 Cu2 N4 91.77(13) . . ?
O7 Cu2 N4 176.54(12) . . ?
O8 Cu2 O5 97.08(11) . . ?
O6 Cu2 O5 86.34(12) . . ?
O7 Cu2 O5 83.47(13) . . ?
N4 Cu2 O5 93.26(13) . . ?

loop_
_geom_bond_atom_site_label_1
_geom_bond_atom_site_label_2
_geom_bond_distance
_geom_bond_site_symmetry_2
_geom_bond_publ_flag
C1A C2A 1.504(8) . ?
C1A C4 1.554(6) . ?
C1A C3A 1.568(8) . ?
C1A S1A 1.807(10) . ?
C2A C43A 1.555(8) . ?
C2A C16 1.578(6) . ?
C2A S2A 1.809(9) . ?
C3A H3A1 0.9600 . ?
C3A H3A2 0.9600 . ?
C3A H3A3 0.9600 . ?
S1A C5 1.768(9) . ?
S2A C17 1.763(8) . ?
C43A H43A 0.9600 . ?
C43A H43B 0.9600 . ?
C43A H43C 0.9600 . ?
C1B C2B 1.463(13) . ?
C1B C43B 1.564(15) . ?
C1B C4 1.597(10) . ?
C1B S1B 1.81(2) . ?
C2B C16 1.531(10) . ?
C2B C3B 1.636(16) . ?
C2B S2B 1.80(2) . ?
C3B H3B1 0.9600 . ?
C3B H3B2 0.9600 . ?
C3B H3B3 0.9600 . ?
S2B C17 1.73(2) . ?
S1B C5 1.732(18) . ?
C43B H43D 0.9600 . ?
C43B H43E 0.9600 . ?
C43B H43F 0.9600 . ?
C4 C11 1.341(5) . ?
C4 N1 1.387(4) . ?
C5 N1 1.284(5) . ?
C5 C6 1.477(5) . ?
C6 N2 1.351(5) . ?
C6 C7 1.383(5) . ?
C7 C8 1.391(5) . ?
C7 H7 0.9300 . ?
C8 C9 1.373(6) . ?
C8 H8 0.9300 . ?
C9 C10 1.384(6) . ?
C9 H9 0.9300 . ?
C10 N2 1.329(5) . ?
C10 H10 0.9300 . ?
C11 C15 1.454(4) . ?
C11 C12 1.496(5) . ?
C12 F2 1.345(4) . ?
C12 F1 1.357(4) . ?
C12 C13 1.540(5) . ?
C13 F3 1.345(4) . ?
C13 F4 1.346(5) . ?
C13 C14 1.552(5) . ?
C14 F5 1.345(4) . ?
C14 F6 1.356(4) . ?
C14 C15 1.489(5) . ?
C15 C16 1.342(5) . ?
C16 N3 1.386(4) . ?
C17 N3 1.295(5) . ?
C17 C18 1.472(5) . ?
C18 N4 1.347(5) . ?
C18 C19 1.387(5) . ?
C19 C20 1.385(5) . ?
C19 H19 0.9300 . ?
C20 C21 1.380(7) . ?
C20 H20 0.9300 . ?
C21 C22 1.383(7) . ?
C21 H21 0.9300 . ?
C22 N4 1.347(5) . ?
C22 H22 0.9300 . ?
C23 F8 1.306(6) . ?
C23 F9 1.329(8) . ?
C23 F7 1.333(7) . ?
C23 C24 1.547(7) . ?
C24 O1 1.230(6) . ?
C24 C25 1.416(6) . ?
C25 C26 1.382(7) . ?
C25 H25 0.9300 . ?
C26 O2 1.255(6) . ?
C26 C27 1.544(6) . ?
C27 F10 1.276(7) . ?
C27 F12 1.320(6) . ?
C27 F11 1.331(8) . ?
C28 F15 1.171(7) . ?
C28 F13 1.310(6) . ?
C28 F14 1.350(9) . ?
C28 C29 1.556(6) . ?
C29 O3 1.254(6) . ?
C29 C30 1.384(6) . ?
C30 C31 1.390(5) . ?
C30 H30 0.9300 . ?
C31 O4 1.254(5) . ?
C31 C32 1.532(6) . ?
C32 F18 1.322(4) . ?
C32 F17 1.334(5) . ?
C32 F16 1.340(4) . ?
C33 F19 1.320(5) . ?
C33 F21 1.320(5) . ?
C33 F20 1.322(6) . ?
C33 C34 1.562(5) . ?
C34 O5 1.230(6) . ?
C34 C35 1.405(7) . ?
C35 C36 1.367(7) . ?
C35 H35 0.9300 . ?
C36 O6 1.258(5) . ?
C36 C37 1.539(6) . ?
C37 F24 1.307(8) . ?
C37 F23 1.309(6) . ?
C37 F22 1.335(6) . ?
C38 F25 1.325(5) . ?
C38 F27 1.332(5) . ?
C38 F26 1.332(5) . ?
C38 C39 1.540(6) . ?
C39 O7 1.254(5) . ?
C39 C40 1.391(5) . ?
C40 C41 1.391(5) . ?
C40 H40 0.9300 . ?
C41 O8 1.242(5) . ?
C41 C42 1.548(5) . ?
C42 F28 1.281(5) . ?
C42 F30 1.309(5) . ?
C42 F29 1.333(5) . ?
N2 Cu1 2.005(3) . ?
N4 Cu2 2.018(3) . ?
O1 Cu1 2.261(3) . ?
O2 Cu1 1.951(3) . ?
O3 Cu1 1.955(3) . ?
O4 Cu1 1.937(3) . ?
O5 Cu2 2.292(3) . ?
O6 Cu2 1.952(3) . ?
O7 Cu2 1.965(3) . ?
O8 Cu2 1.949(3) . ?

loop_
_geom_torsion_atom_site_label_1
_geom_torsion_atom_site_label_2
_geom_torsion_atom_site_label_3
_geom_torsion_atom_site_label_4
_geom_torsion
_geom_torsion_site_symmetry_1
_geom_torsion_site_symmetry_2
_geom_torsion_site_symmetry_3
_geom_torsion_site_symmetry_4
_geom_torsion_publ_flag
C4 C1A C2A C43A -64.5(5) . . . . ?
C3A C1A C2A C43A 172.6(5) . . . . ?
S1A C1A C2A C43A 51.7(6) . . . . ?
C4 C1A C2A C16 58.5(5) . . . . ?
C3A C1A C2A C16 -64.3(6) . . . . ?
S1A C1A C2A C16 174.7(4) . . . . ?
C4 C1A C2A S2A 171.0(4) . . . . ?
C3A C1A C2A S2A 48.1(6) . . . . ?
S1A C1A C2A S2A -72.8(6) . . . . ?
C2A C1A S1A C5 -137.2(5) . . . . ?
C4 C1A S1A C5 -17.8(4) . . . . ?
C3A C1A S1A C5 97.3(4) . . . . ?
C1A C2A S2A C17 -124.3(5) . . . . ?
C43A C2A S2A C17 108.4(4) . . . . ?
C16 C2A S2A C17 -9.5(4) . . . . ?
C43B C1B C2B C16 59.7(10) . . . . ?
C4 C1B C2B C16 -66.4(8) . . . . ?
S1B C1B C2B C16 -177.0(8) . . . . ?
C43B C1B C2B C3B -176.5(8) . . . . ?
C4 C1B C2B C3B 57.4(10) . . . . ?
S1B C1B C2B C3B -53.2(12) . . . . ?
C43B C1B C2B S2B -60.5(13) . . . . ?
C4 C1B C2B S2B 173.4(9) . . . . ?
S1B C1B C2B S2B 62.7(14) . . . . ?
C1B C2B S2B C17 135.5(9) . . . . ?
C16 C2B S2B C17 13.4(6) . . . . ?
C3B C2B S2B C17 -101.9(7) . . . . ?
C2B C1B S1B C5 121.0(9) . . . . ?
C43B C1B S1B C5 -111.5(7) . . . . ?
C4 C1B S1B C5 7.8(5) . . . . ?
C2A C1A C4 C11 -41.7(6) . . . . ?
C3A C1A C4 C11 83.0(5) . . . . ?
S1A C1A C4 C11 -166.0(4) . . . . ?
C2A C1A C4 N1 149.0(4) . . . . ?
C3A C1A C4 N1 -86.4(5) . . . . ?
S1A C1A C4 N1 24.6(5) . . . . ?
C2A C1A C4 C1B 45.6(8) . . . . ?
C3A C1A C4 C1B 170.3(9) . . . . ?
S1A C1A C4 C1B -78.7(8) . . . . ?
C2B C1B C4 C11 57.7(8) . . . . ?
C43B C1B C4 C11 -66.4(9) . . . . ?
S1B C1B C4 C11 -175.8(4) . . . . ?
C2B C1B C4 N1 -141.3(6) . . . . ?
C43B C1B C4 N1 94.6(8) . . . . ?
S1B C1B C4 N1 -14.8(6) . . . . ?
C2B C1B C4 C1A -49.7(7) . . . . ?
C43B C1B C4 C1A -173.8(13) . . . . ?
S1B C1B C4 C1A 76.8(8) . . . . ?
C1B S1B C5 N1 -0.4(6) . . . . ?
C1B S1B C5 C6 173.3(4) . . . . ?
C1B S1B C5 S1A -100(5) . . . . ?
C1A S1A C5 N1 10.5(4) . . . . ?
C1A S1A C5 C6 -164.5(3) . . . . ?
C1A S1A C5 S1B 96(5) . . . . ?
N1 C5 C6 N2 -20.1(5) . . . . ?
S1B C5 C6 N2 166.5(4) . . . . ?
S1A C5 C6 N2 154.7(3) . . . . ?
N1 C5 C6 C7 159.7(4) . . . . ?
S1B C5 C6 C7 -13.7(6) . . . . ?
S1A C5 C6 C7 -25.5(5) . . . . ?
N2 C6 C7 C8 1.1(6) . . . . ?
C5 C6 C7 C8 -178.7(4) . . . . ?
C6 C7 C8 C9 0.4(6) . . . . ?
C7 C8 C9 C10 -1.2(7) . . . . ?
C8 C9 C10 N2 0.5(7) . . . . ?
N1 C4 C11 C15 175.0(4) . . . . ?
C1A C4 C11 C15 7.4(6) . . . . ?
C1B C4 C11 C15 -26.5(6) . . . . ?
N1 C4 C11 C12 0.3(7) . . . . ?
C1A C4 C11 C12 -167.3(4) . . . . ?
C1B C4 C11 C12 158.7(5) . . . . ?
C4 C11 C12 F2 -44.8(5) . . . . ?
C15 C11 C12 F2 140.0(3) . . . . ?
C4 C11 C12 F1 77.6(5) . . . . ?
C15 C11 C12 F1 -97.6(3) . . . . ?
C4 C11 C12 C13 -166.0(4) . . . . ?
C15 C11 C12 C13 18.8(4) . . . . ?
F2 C12 C13 F3 80.4(4) . . . . ?
F1 C12 C13 F3 -37.0(5) . . . . ?
C11 C12 C13 F3 -155.8(3) . . . . ?
F2 C12 C13 F4 -40.4(4) . . . . ?
F1 C12 C13 F4 -157.8(3) . . . . ?
C11 C12 C13 F4 83.3(3) . . . . ?
F2 C12 C13 C14 -156.5(3) . . . . ?
F1 C12 C13 C14 86.2(3) . . . . ?
C11 C12 C13 C14 -32.7(4) . . . . ?
F3 C13 C14 F5 -79.0(4) . . . . ?
F4 C13 C14 F5 41.6(4) . . . . ?
C12 C13 C14 F5 157.9(3) . . . . ?
F3 C13 C14 F6 39.2(4) . . . . ?
F4 C13 C14 F6 159.9(3) . . . . ?
C12 C13 C14 F6 -83.8(3) . . . . ?
F3 C13 C14 C15 157.5(3) . . . . ?
F4 C13 C14 C15 -81.9(3) . . . . ?
C12 C13 C14 C15 34.4(4) . . . . ?
C4 C11 C15 C16 5.6(5) . . . . ?
C12 C11 C15 C16 -178.7(3) . . . . ?
C4 C11 C15 C14 -172.5(3) . . . . ?
C12 C11 C15 C14 3.2(4) . . . . ?
F5 C14 C15 C16 37.3(5) . . . . ?
F6 C14 C15 C16 -85.8(5) . . . . ?
C13 C14 C15 C16 158.6(4) . . . . ?
F5 C14 C15 C11 -144.8(3) . . . . ?
F6 C14 C15 C11 92.0(3) . . . . ?
C13 C14 C15 C11 -23.6(4) . . . . ?
C11 C15 C16 N3 -171.6(4) . . . . ?
C14 C15 C16 N3 6.0(7) . . . . ?
C11 C15 C16 C2B -15.5(7) . . . . ?
C14 C15 C16 C2B 162.1(5) . . . . ?
C11 C15 C16 C2A 16.7(6) . . . . ?
C14 C15 C16 C2A -165.7(4) . . . . ?
C1B C2B C16 C15 48.9(9) . . . . ?
C3B C2B C16 C15 -74.8(8) . . . . ?
S2B C2B C16 C15 -179.6(5) . . . . ?
C1B C2B C16 N3 -151.7(6) . . . . ?
C3B C2B C16 N3 84.6(8) . . . . ?
S2B C2B C16 N3 -20.2(7) . . . . ?
C1B C2B C16 C2A -50.4(8) . . . . ?
C3B C2B C16 C2A -174.0(13) . . . . ?
S2B C2B C16 C2A 81.1(9) . . . . ?
C1A C2A C16 C15 -49.2(6) . . . . ?
C43A C2A C16 C15 74.1(6) . . . . ?
S2A C2A C16 C15 -171.8(4) . . . . ?
C1A C2A C16 N3 138.1(4) . . . . ?
C43A C2A C16 N3 -98.6(5) . . . . ?
S2A C2A C16 N3 15.5(5) . . . . ?
C1A C2A C16 C2B 45.9(8) . . . . ?
C43A C2A C16 C2B 169.2(10) . . . . ?
S2A C2A C16 C2B -76.7(8) . . . . ?
C2B S2B C17 N3 -5.5(6) . . . . ?
C2B S2B C17 C18 163.3(5) . . . . ?
C2B S2B C17 S2A -96(5) . . . . ?
C2A S2A C17 N3 3.2(4) . . . . ?
C2A S2A C17 C18 -176.4(4) . . . . ?
C2A S2A C17 S2B 99(5) . . . . ?
N3 C17 C18 N4 12.1(6) . . . . ?
S2B C17 C18 N4 -156.4(5) . . . . ?
S2A C17 C18 N4 -168.3(3) . . . . ?
N3 C17 C18 C19 -167.9(4) . . . . ?
S2B C17 C18 C19 23.6(7) . . . . ?
S2A C17 C18 C19 11.7(6) . . . . ?
N4 C18 C19 C20 0.3(7) . . . . ?
C17 C18 C19 C20 -179.7(5) . . . . ?
C18 C19 C20 C21 -0.5(8) . . . . ?
C19 C20 C21 C22 0.7(8) . . . . ?
C20 C21 C22 N4 -0.7(8) . . . . ?
F8 C23 C24 O1 28.9(8) . . . . ?
F9 C23 C24 O1 151.8(5) . . . . ?
F7 C23 C24 O1 -89.6(6) . . . . ?
F8 C23 C24 C25 -152.2(5) . . . . ?
F9 C23 C24 C25 -29.3(7) . . . . ?
F7 C23 C24 C25 89.3(6) . . . . ?
O1 C24 C25 C26 -1.9(9) . . . . ?
C23 C24 C25 C26 179.4(5) . . . . ?
C24 C25 C26 O2 -1.3(9) . . . . ?
C24 C25 C26 C27 -179.2(5) . . . . ?
O2 C26 C27 F10 -64.2(7) . . . . ?
C25 C26 C27 F10 114.1(6) . . . . ?
O2 C26 C27 F12 168.4(5) . . . . ?
C25 C26 C27 F12 -13.3(8) . . . . ?
O2 C26 C27 F11 52.9(6) . . . . ?
C25 C26 C27 F11 -128.8(5) . . . . ?
F15 C28 C29 O3 -113.3(9) . . . . ?
F13 C28 C29 O3 16.7(7) . . . . ?
F14 C28 C29 O3 127.9(5) . . . . ?
F15 C28 C29 C30 67.0(10) . . . . ?
F13 C28 C29 C30 -163.1(5) . . . . ?
F14 C28 C29 C30 -51.8(6) . . . . ?
O3 C29 C30 C31 3.2(7) . . . . ?
C28 C29 C30 C31 -177.1(4) . . . . ?
C29 C30 C31 O4 -1.3(7) . . . . ?
C29 C30 C31 C32 177.2(4) . . . . ?
O4 C31 C32 F18 -44.2(5) . . . . ?
C30 C31 C32 F18 137.0(4) . . . . ?
O4 C31 C32 F17 -165.5(3) . . . . ?
C30 C31 C32 F17 15.7(5) . . . . ?
O4 C31 C32 F16 75.5(4) . . . . ?
C30 C31 C32 F16 -103.3(4) . . . . ?
F19 C33 C34 O5 -16.1(6) . . . . ?
F21 C33 C34 O5 -134.5(5) . . . . ?
F20 C33 C34 O5 104.1(5) . . . . ?
F19 C33 C34 C35 174.4(4) . . . . ?
F21 C33 C34 C35 56.0(5) . . . . ?
F20 C33 C34 C35 -65.4(5) . . . . ?
O5 C34 C35 C36 0.7(10) . . . . ?
C33 C34 C35 C36 168.8(5) . . . . ?
C34 C35 C36 O6 -4.5(9) . . . . ?
C34 C35 C36 C37 172.1(5) . . . . ?
O6 C36 C37 F24 -47.4(6) . . . . ?
C35 C36 C37 F24 135.4(5) . . . . ?
O6 C36 C37 F23 72.9(6) . . . . ?
C35 C36 C37 F23 -104.3(6) . . . . ?
O6 C36 C37 F22 -167.1(5) . . . . ?
C35 C36 C37 F22 15.7(7) . . . . ?
F25 C38 C39 O7 -76.3(5) . . . . ?
F27 C38 C39 O7 43.2(5) . . . . ?
F26 C38 C39 O7 162.4(4) . . . . ?
F25 C38 C39 C40 103.5(4) . . . . ?
F27 C38 C39 C40 -137.1(4) . . . . ?
F26 C38 C39 C40 -17.9(5) . . . . ?
O7 C39 C40 C41 -0.3(6) . . . . ?
C38 C39 C40 C41 -179.9(3) . . . . ?
C39 C40 C41 O8 -1.5(6) . . . . ?
C39 C40 C41 C42 179.0(3) . . . . ?
O8 C41 C42 F28 103.6(5) . . . . ?
C40 C41 C42 F28 -76.8(5) . . . . ?
O8 C41 C42 F30 -19.6(5) . . . . ?
C40 C41 C42 F30 160.0(4) . . . . ?
O8 C41 C42 F29 -134.7(4) . . . . ?
C40 C41 C42 F29 44.8(5) . . . . ?
C6 C5 N1 C4 177.8(3) . . . . ?
S1B C5 N1 C4 -8.7(5) . . . . ?
S1A C5 N1 C4 3.0(5) . . . . ?
C11 C4 N1 C5 173.4(4) . . . . ?
C1A C4 N1 C5 -18.5(5) . . . . ?
C1B C4 N1 C5 15.8(6) . . . . ?
C9 C10 N2 C6 1.0(7) . . . . ?
C9 C10 N2 Cu1 -178.1(4) . . . . ?
C7 C6 N2 C10 -1.8(6) . . . . ?
C5 C6 N2 C10 178.0(4) . . . . ?
C7 C6 N2 Cu1 177.2(3) . . . . ?
C5 C6 N2 Cu1 -3.0(5) . . . . ?
C18 C17 N3 C16 -174.5(4) . . . . ?
S2B C17 N3 C16 -6.0(6) . . . . ?
S2A C17 N3 C16 5.9(5) . . . . ?
C15 C16 N3 C17 173.9(4) . . . . ?
C2B C16 N3 C17 17.4(6) . . . . ?
C2A C16 N3 C17 -14.4(5) . . . . ?
C21 C22 N4 C18 0.4(6) . . . . ?
C21 C22 N4 Cu2 178.8(4) . . . . ?
C19 C18 N4 C22 -0.2(6) . . . . ?
C17 C18 N4 C22 179.8(4) . . . . ?
C19 C18 N4 Cu2 -178.5(3) . . . . ?
C17 C18 N4 Cu2 1.5(5) . . . . ?
C25 C24 O1 Cu1 -13.7(7) . . . . ?
C23 C24 O1 Cu1 165.1(4) . . . . ?
C25 C26 O2 Cu1 23.0(8) . . . . ?
C27 C26 O2 Cu1 -159.0(3) . . . . ?
C30 C29 O3 Cu1 -0.6(7) . . . . ?
C28 C29 O3 Cu1 179.8(3) . . . . ?
C30 C31 O4 Cu1 -2.8(6) . . . . ?
C32 C31 O4 Cu1 178.5(2) . . . . ?
C35 C34 O5 Cu2 16.6(8) . . . . ?
C33 C34 O5 Cu2 -150.7(3) . . . . ?
C35 C36 O6 Cu2 -14.5(7) . . . . ?
C37 C36 O6 Cu2 168.7(3) . . . . ?
C40 C39 O7 Cu2 4.8(6) . . . . ?
C38 C39 O7 Cu2 -175.6(2) . . . . ?
C40 C41 O8 Cu2 -1.8(5) . . . . ?
C42 C41 O8 Cu2 177.8(2) . . . . ?
C31 O4 Cu1 O3 4.0(3) . . . . ?
C31 O4 Cu1 N2 -174.2(3) . . . . ?
C31 O4 Cu1 O1 93.3(3) . . . . ?
C26 O2 Cu1 O3 61.9(4) . . . . ?
C26 O2 Cu1 N2 -119.9(4) . . . . ?
C26 O2 Cu1 O1 -27.3(4) . . . . ?
C29 O3 Cu1 O4 -2.5(3) . . . . ?
C29 O3 Cu1 O2 175.3(3) . . . . ?
C29 O3 Cu1 O1 -97.3(3) . . . . ?
C10 N2 Cu1 O4 -71.5(3) . . . . ?
C6 N2 Cu1 O4 109.5(3) . . . . ?
C10 N2 Cu1 O2 110.8(3) . . . . ?
C6 N2 Cu1 O2 -68.2(3) . . . . ?
C10 N2 Cu1 O1 23.2(3) . . . . ?
C6 N2 Cu1 O1 -155.8(3) . . . . ?
C24 O1 Cu1 O4 -156.4(4) . . . . ?
C24 O1 Cu1 O2 23.5(4) . . . . ?
C24 O1 Cu1 O3 -64.3(4) . . . . ?
C24 O1 Cu1 N2 115.9(4) . . . . ?
C41 O8 Cu2 O7 4.4(3) . . . . ?
C41 O8 Cu2 N4 -172.2(3) . . . . ?
C41 O8 Cu2 O5 -79.2(3) . . . . ?
C36 O6 Cu2 O7 -60.8(4) . . . . ?
C36 O6 Cu2 N4 115.9(4) . . . . ?
C36 O6 Cu2 O5 22.7(4) . . . . ?
C39 O7 Cu2 O8 -5.7(3) . . . . ?
C39 O7 Cu2 O6 177.6(3) . . . . ?
C39 O7 Cu2 O5 91.2(3) . . . . ?
C22 N4 Cu2 O8 74.5(3) . . . . ?
C18 N4 Cu2 O8 -107.2(3) . . . . ?
C22 N4 Cu2 O6 -108.9(3) . . . . ?
C18 N4 Cu2 O6 69.4(3) . . . . ?
C22 N4 Cu2 O5 -22.4(3) . . . . ?
C18 N4 Cu2 O5 155.8(3) . . . . ?
C34 O5 Cu2 O8 157.0(4) . . . . ?
C34 O5 Cu2 O6 -23.3(4) . . . . ?
C34 O5 Cu2 O7 66.2(4) . . . . ?
C34 O5 Cu2 N4 -114.9(4) . . . . ?
